data_1550767
loop_
_publ_author_name
'Colin-Molina, Abraham'
'Jellen, Marcus J.'
'Garc\'ia-Quezada, Eduardo'
'Cifuentes-Quintal, Miguel Eduardo'
'Murillo, Fernando'
'Barroso, Jorge'
'P\'erez-Estrada, Salvador'
'Toscano, Rub\'en A.'
'Merino, Gabriel'
'Rodr\'iguez-Molina, Braulio'

_publ_section_title
;
 Origin of the isotropic motion in crystalline molecular rotors with
 carbazole stators
;
_journal_name_full 'Chemical Science'
_journal_paper_doi 10.1039/C8SC04398A
_journal_year 2019
_chemical_formula_moiety '2(C30 H18 Br2 N2), C2 H4 Cl4'
_chemical_formula_sum 'C62 H40 Br4 Cl4 N4'
_chemical_formula_weight 1302.42
_chemical_melting_point 570.15
_chemical_properties_physical Heat-sensitive
_space_group_crystal_system monoclinic
_space_group_IT_number 14
_space_group_name_Hall '-P 2ybc'
_space_group_name_H-M_alt 'P 1 21/c 1'
_symmetry_space_group_name_Hall '-P 2ybc'
_symmetry_space_group_name_H-M 'P 1 21/c 1'
_atom_sites_solution_hydrogens geom
_atom_sites_solution_primary direct
_atom_sites_solution_secondary difmap
_audit_creation_method SHELXL-2017/1
_audit_update_record
;
2018-09-24 deposited with the CCDC.    2019-03-15 downloaded from the CCDC.
;
_cell_angle_alpha 90
_cell_angle_beta 94.185(3)
_cell_angle_gamma 90
_cell_formula_units_Z 1
_cell_length_a 9.2687(9)
_cell_length_b 17.9615(19)
_cell_length_c 8.2589(9)
_cell_measurement_reflns_used 3495
_cell_measurement_temperature 298(2)
_cell_measurement_theta_max 27.02
_cell_measurement_theta_min 2.20
_cell_volume 1371.3(2)
_computing_cell_refinement 'APEX2 v2014.1-1(Bruker, 2014)'
_computing_data_collection 'APEX2 v2014.1-1(Bruker, 2014)'
_computing_data_reduction 'SAINT V8.34A (Bruker, 2014)'
_computing_molecular_graphics 'XP V 5.1 (Bruker, 1998)'
_computing_publication_material 'CIFTAB V 2013/2 (Sheldrick, 2013)'
_computing_structure_refinement 'SHELXL-2017/1 (Sheldrick, 2015)'
_computing_structure_solution 'SHELXS-2012 (Bruker, 2013)'
_diffrn_ambient_temperature 298(2)
_diffrn_detector_area_resol_mean 52.0833
_diffrn_measured_fraction_theta_full 0.996
_diffrn_measured_fraction_theta_max 0.994
_diffrn_measurement_device_type 'Bruker D8 Venture \k geometry diffractometer 208039-1'
_diffrn_measurement_method '\f and \w-scans'
_diffrn_radiation_monochromator 'Helios multilayer mirror'
_diffrn_radiation_type MoK\a
_diffrn_radiation_wavelength 0.71073
_diffrn_reflns_av_R_equivalents 0.0318
_diffrn_reflns_av_unetI/netI 0.0347
_diffrn_reflns_Laue_measured_fraction_full 0.996
_diffrn_reflns_Laue_measured_fraction_max 0.994
_diffrn_reflns_limit_h_max 10
_diffrn_reflns_limit_h_min -11
_diffrn_reflns_limit_k_max 22
_diffrn_reflns_limit_k_min -22
_diffrn_reflns_limit_l_max 10
_diffrn_reflns_limit_l_min -10
_diffrn_reflns_number 8516
_diffrn_reflns_point_group_measured_fraction_full 0.996
_diffrn_reflns_point_group_measured_fraction_max 0.994
_diffrn_reflns_theta_full 25.242
_diffrn_reflns_theta_max 26.370
_diffrn_reflns_theta_min 2.720
_diffrn_source 'micro-focus X-ray source'
_exptl_absorpt_coefficient_mu 3.174
_exptl_absorpt_correction_T_max 0.7460
_exptl_absorpt_correction_T_min 0.6112
_exptl_absorpt_correction_type multi-scan
_exptl_absorpt_process_details '(Sheldrick, 2012)'
_exptl_crystal_colour colourless
_exptl_crystal_density_diffrn 1.577
_exptl_crystal_description prism
_exptl_crystal_F_000 648
_exptl_crystal_recrystallization_method 'Re-crystallisation from solvent: Dichloromethane'
_exptl_crystal_size_max 0.414
_exptl_crystal_size_mid 0.338
_exptl_crystal_size_min 0.176
_refine_diff_density_max 1.528
_refine_diff_density_min -0.402
_refine_diff_density_rms 0.100
_refine_ls_extinction_method none
_refine_ls_goodness_of_fit_ref 1.048
_refine_ls_hydrogen_treatment constr
_refine_ls_matrix_type full
_refine_ls_number_parameters 335
_refine_ls_number_reflns 2789
_refine_ls_number_restraints 840
_refine_ls_restrained_S_all 0.961
_refine_ls_R_factor_all 0.0834
_refine_ls_R_factor_gt 0.0643
_refine_ls_shift/su_max 0.000
_refine_ls_shift/su_mean 0.000
_refine_ls_structure_factor_coef Fsqd
_refine_ls_weighting_details 'w=1/[\s^2^(Fo^2^)+(0.1113P)^2^+2.2138P] where P=(Fo^2^+2Fc^2^)/3'
_refine_ls_weighting_scheme calc
_refine_ls_wR_factor_gt 0.1837
_refine_ls_wR_factor_ref 0.1989
_reflns_Friedel_coverage 0.000
_reflns_number_gt 2051
_reflns_number_total 2789
_reflns_threshold_expression 'I > 2\s(I)'
_cod_data_source_file c8sc04398a4.cif
_cod_data_source_block 190RMB17RAT
_cod_database_code 1550767
_shelx_shelxl_version_number 2017/1
_shelx_space_group_comment
;
The symmetry employed for this shelxl refinement is uniquely defined
by the following loop, which should always be used as a source of
symmetry information in preference to the above space-group names.
They are only intended as comments.
;
_shelx_estimated_absorpt_t_min 0.353
_shelx_estimated_absorpt_t_max 0.605

loop_
_space_group_symop_operation_xyz
'x, y, z'
'-x, y+1/2, -z+1/2'
'-x, -y, -z'
'x, -y-1/2, z-1/2'

loop_
_atom_site_label
_atom_site_type_symbol
_atom_site_fract_x
_atom_site_fract_y
_atom_site_fract_z
_atom_site_U_iso_or_equiv
_atom_site_adp_type
_atom_site_occupancy
_atom_site_site_symmetry_order
_atom_site_calc_flag
_atom_site_refinement_flags_posn
_atom_site_refinement_flags_adp
_atom_site_refinement_flags_occupancy
_atom_site_disorder_assembly
_atom_site_disorder_group
Br1 Br 0.3266(13) 0.3758(11) 0.010(2) 0.0630(17) Uani 0.35(3) 1 d D U P A 1
C1 C 0.632(2) 0.394(3) 0.125(5) 0.053(2) Uani 0.35(3) 1 d D U P A 1
H1 H 0.636538 0.426153 0.037425 0.064 Uiso 0.35(3) 1 calc R U P A 1
C2 C 0.5050(19) 0.357(2) 0.157(4) 0.057(2) Uani 0.35(3) 1 d D U P A 1
C3 C 0.4937(19) 0.3109(17) 0.287(3) 0.059(2) Uani 0.35(3) 1 d D U P A 1
H3 H 0.404344 0.291396 0.309060 0.071 Uiso 0.35(3) 1 calc R U P A 1
C4 C 0.619(2) 0.2927(15) 0.386(3) 0.058(2) Uani 0.35(3) 1 d D U P A 1
H4 H 0.616871 0.255176 0.463363 0.069 Uiso 0.35(3) 1 calc R U P A 1
C5 C 0.952(2) 0.2928(13) 0.583(2) 0.055(2) Uani 0.35(3) 1 d D U P A 1
H5 H 0.896837 0.262124 0.645012 0.065 Uiso 0.35(3) 1 calc R U P A 1
C6 C 1.110(3) 0.3036(11) 0.626(2) 0.054(2) Uani 0.35(3) 1 d D U P A 1
H6 H 1.154472 0.276794 0.712651 0.065 Uiso 0.35(3) 1 calc R U P A 1
C7 C 1.1853(19) 0.3483(14) 0.549(2) 0.054(2) Uani 0.35(3) 1 d D U P A 1
H7 H 1.283326 0.353853 0.578825 0.065 Uiso 0.35(3) 1 calc R U P A 1
C8 C 1.1176(16) 0.3923(15) 0.409(3) 0.053(2) Uani 0.35(3) 1 d D U P A 1
H8 H 1.170567 0.427394 0.355133 0.063 Uiso 0.35(3) 1 calc R U P A 1
N9 N 0.8848(16) 0.4146(12) 0.242(2) 0.050(2) Uani 0.35(3) 1 d D U P A 1
C10 C 0.751(3) 0.380(3) 0.230(6) 0.0520(18) Uani 0.35(3) 1 d D U P A 1
C11 C 0.745(2) 0.332(2) 0.366(4) 0.0517(18) Uani 0.35(3) 1 d D U P A 1
C12 C 0.889(2) 0.3305(18) 0.447(3) 0.0528(19) Uani 0.35(3) 1 d D U P A 1
C13 C 0.9741(18) 0.3790(19) 0.362(3) 0.0492(19) Uani 0.35(3) 1 d D U P A 1
Br1B Br 0.3258(7) 0.3838(5) -0.0208(12) 0.0644(12) Uani 0.65(3) 1 d D U P A 2
C1B C 0.6292(14) 0.3961(17) 0.109(3) 0.0534(16) Uani 0.65(3) 1 d D U P A 2
H1B H 0.641421 0.426987 0.020860 0.064 Uiso 0.65(3) 1 calc R U P A 2
C2B C 0.4968(11) 0.3632(12) 0.134(2) 0.0587(16) Uani 0.65(3) 1 d D U P A 2
C3B C 0.4767(11) 0.3128(9) 0.2551(17) 0.0606(18) Uani 0.65(3) 1 d D U P A 2
H3B H 0.389883 0.287002 0.257118 0.073 Uiso 0.65(3) 1 calc R U P A 2
C4B C 0.5887(12) 0.3007(8) 0.3755(16) 0.0597(19) Uani 0.65(3) 1 d D U P A 2
H4B H 0.573134 0.272694 0.467400 0.072 Uiso 0.65(3) 1 calc R U P A 2
C5B C 0.9102(15) 0.2886(7) 0.5876(13) 0.0558(18) Uani 0.65(3) 1 d D U P A 2
H5B H 0.847233 0.259339 0.643060 0.067 Uiso 0.65(3) 1 calc R U P A 2
C6B C 1.0644(17) 0.2951(7) 0.6449(13) 0.056(2) Uani 0.65(3) 1 d D U P A 2
H6B H 1.096624 0.270391 0.739614 0.067 Uiso 0.65(3) 1 calc R U P A 2
C7B C 1.1555(13) 0.3331(8) 0.5707(16) 0.061(2) Uani 0.65(3) 1 d D U P A 2
H7B H 1.252325 0.334681 0.609128 0.074 Uiso 0.65(3) 1 calc R U P A 2
C8B C 1.1032(11) 0.3755(8) 0.4189(15) 0.0558(18) Uani 0.65(3) 1 d D U P A 2
H8B H 1.166945 0.403525 0.361862 0.067 Uiso 0.65(3) 1 calc R U P A 2
N9B N 0.8855(9) 0.4004(7) 0.2268(12) 0.0519(19) Uani 0.65(3) 1 d D U P A 2
C10B C 0.7410(15) 0.3801(19) 0.223(3) 0.0518(14) Uani 0.65(3) 1 d D U P A 2
C11B C 0.7236(12) 0.3314(11) 0.3543(19) 0.0508(14) Uani 0.65(3) 1 d D U P A 2
C12B C 0.8615(12) 0.3277(9) 0.4475(16) 0.0519(15) Uani 0.65(3) 1 d D U P A 2
C13B C 0.9586(11) 0.3713(10) 0.3680(18) 0.0496(14) Uani 0.65(3) 1 d D U P A 2
C14 C 0.9426(6) 0.4538(3) 0.1133(6) 0.0497(11) Uani 1 1 d . . . . .
C15 C 1.0064(6) 0.5196(3) 0.1627(6) 0.0563(13) Uani 1 1 d . . . . .
H15 H 1.010697 0.533152 0.271610 0.068 Uiso 1 1 calc R U . . .
C16 C 1.0645(6) 0.5658(3) 0.0501(7) 0.0565(13) Uani 1 1 d . . . . .
H16 H 1.108595 0.610221 0.083876 0.068 Uiso 1 1 calc R U . . .
C17 C 0.425(5) 0.496(4) 0.504(8) 0.154(7) Uani 0.25 1 d D U P B -1
H17A H 0.381275 0.448968 0.466674 0.185 Uiso 0.25 1 calc R U P B -1
H17B H 0.363883 0.518072 0.580733 0.185 Uiso 0.25 1 calc R U P B -1
Cl1 Cl 0.439(4) 0.5498(17) 0.354(3) 0.168(7) Uani 0.25 1 d D U P B -1
Cl2 Cl 0.612(3) 0.4784(13) 0.603(3) 0.145(6) Uani 0.25 1 d D U P B -1
C17B C 0.463(5) 0.478(5) 0.528(10) 0.150(6) Uani 0.25 1 d D U P C -2
H17C H 0.426047 0.431006 0.483347 0.180 Uiso 0.25 1 calc R U P C -2
H17D H 0.389180 0.500652 0.588356 0.180 Uiso 0.25 1 calc R U P C -2
Cl1B Cl 0.505(3) 0.5312(15) 0.386(3) 0.167(6) Uani 0.25 1 d D U P C -2
Cl2B Cl 0.632(2) 0.4607(14) 0.666(2) 0.118(4) Uani 0.25 1 d D U P C -2

loop_
_atom_site_aniso_label
_atom_site_aniso_U_11
_atom_site_aniso_U_22
_atom_site_aniso_U_33
_atom_site_aniso_U_23
_atom_site_aniso_U_13
_atom_site_aniso_U_12
Br1 0.0454(19) 0.080(4) 0.063(4) 0.006(2) 0.0028(17) -0.0035(19)
C1 0.054(3) 0.052(4) 0.056(4) 0.001(4) 0.012(3) -0.001(3)
C2 0.054(3) 0.059(4) 0.059(4) 0.002(4) 0.008(3) -0.002(4)
C3 0.055(4) 0.063(4) 0.060(4) 0.006(4) 0.013(3) -0.004(4)
C4 0.056(4) 0.057(4) 0.062(4) 0.008(3) 0.014(4) -0.002(4)
C5 0.062(4) 0.052(4) 0.052(4) 0.011(3) 0.021(4) -0.006(4)
C6 0.068(4) 0.051(4) 0.044(4) 0.019(3) 0.018(4) -0.002(4)
C7 0.058(4) 0.054(5) 0.053(4) 0.014(4) 0.021(4) -0.008(4)
C8 0.059(3) 0.049(5) 0.051(4) 0.014(4) 0.015(3) -0.006(4)
N9 0.056(3) 0.046(4) 0.050(4) 0.004(3) 0.013(3) -0.002(3)
C10 0.055(3) 0.049(4) 0.053(3) 0.001(3) 0.014(3) -0.002(3)
C11 0.056(3) 0.049(3) 0.053(3) 0.003(3) 0.019(3) -0.001(3)
C12 0.058(3) 0.049(4) 0.053(3) 0.005(3) 0.017(3) -0.004(3)
C13 0.057(3) 0.046(4) 0.046(3) 0.007(3) 0.017(3) -0.002(3)
Br1B 0.0525(11) 0.0696(15) 0.069(3) 0.0059(16) -0.0084(14) 0.0020(8)
C1B 0.055(3) 0.050(3) 0.057(4) 0.001(3) 0.014(2) 0.000(3)
C2B 0.054(3) 0.061(4) 0.062(4) 0.001(3) 0.006(3) -0.001(3)
C3B 0.054(3) 0.065(3) 0.064(4) 0.003(3) 0.014(3) -0.007(3)
C4B 0.057(3) 0.061(4) 0.063(3) 0.009(3) 0.017(3) -0.005(3)
C5B 0.063(4) 0.053(3) 0.053(3) 0.011(3) 0.019(3) -0.009(4)
C6B 0.066(4) 0.056(4) 0.048(3) 0.014(3) 0.013(3) -0.004(4)
C7B 0.058(4) 0.060(4) 0.068(4) -0.002(3) 0.023(3) -0.012(3)
C8B 0.059(3) 0.052(4) 0.058(3) 0.008(3) 0.017(3) -0.008(3)
N9B 0.057(3) 0.050(4) 0.051(3) 0.006(3) 0.016(2) -0.002(3)
C10B 0.055(3) 0.049(3) 0.053(3) 0.001(2) 0.015(2) -0.002(3)
C11B 0.056(3) 0.047(3) 0.052(3) 0.001(2) 0.020(2) -0.002(3)
C12B 0.056(3) 0.050(3) 0.052(3) 0.003(2) 0.019(3) -0.003(3)
C13B 0.059(3) 0.046(4) 0.046(3) 0.005(2) 0.019(2) -0.003(3)
C14 0.049(3) 0.047(3) 0.055(3) 0.011(2) 0.018(2) 0.000(2)
C15 0.066(3) 0.056(3) 0.050(3) -0.001(2) 0.017(2) -0.002(3)
C16 0.063(3) 0.049(3) 0.059(3) 0.000(2) 0.019(3) -0.005(2)
C17 0.158(9) 0.154(9) 0.149(9) -0.013(7) 0.009(7) 0.004(7)
Cl1 0.168(12) 0.181(11) 0.154(10) -0.038(9) 0.014(11) 0.007(10)
Cl2 0.162(10) 0.131(10) 0.142(11) -0.024(9) 0.002(10) -0.003(8)
C17B 0.153(9) 0.153(8) 0.145(9) -0.013(7) 0.009(7) 0.005(7)
Cl1B 0.164(11) 0.170(10) 0.166(10) -0.029(9) 0.010(9) 0.023(9)
Cl2B 0.120(8) 0.136(9) 0.098(8) -0.015(7) 0.010(7) 0.002(7)

loop_
_atom_type_symbol
_atom_type_description
_atom_type_scat_dispersion_real
_atom_type_scat_dispersion_imag
_atom_type_scat_source
C C 0.0033 0.0016 'International Tables Vol C Tables 4.2.6.8 and 6.1.1.4'
H H 0.0000 0.0000 'International Tables Vol C Tables 4.2.6.8 and 6.1.1.4'
N N 0.0061 0.0033 'International Tables Vol C Tables 4.2.6.8 and 6.1.1.4'
Cl Cl 0.1484 0.1585 'International Tables Vol C Tables 4.2.6.8 and 6.1.1.4'
Br Br -0.2901 2.4595 'International Tables Vol C Tables 4.2.6.8 and 6.1.1.4'

loop_
_geom_angle_atom_site_label_1
_geom_angle_atom_site_label_2
_geom_angle_atom_site_label_3
_geom_angle
_geom_angle_site_symmetry_1
_geom_angle_site_symmetry_3
C10 C1 C2 116.2(7) . .
C10 C1 H1 121.9 . .
C2 C1 H1 121.9 . .
C3 C2 C1 123.6(8) . .
C3 C2 Br1 118.0(7) . .
C1 C2 Br1 118.4(7) . .
C2 C3 C4 119.3(8) . .
C2 C3 H3 120.3 . .
C4 C3 H3 120.3 . .
C11 C4 C3 118.7(8) . .
C11 C4 H4 120.7 . .
C3 C4 H4 120.7 . .
C12 C5 C6 118.0(8) . .
C12 C5 H5 121.0 . .
C6 C5 H5 121.0 . .
C7 C6 C5 121.7(8) . .
C7 C6 H6 119.1 . .
C5 C6 H6 119.1 . .
C6 C7 C8 120.7(9) . .
C6 C7 H7 119.7 . .
C8 C7 H7 119.7 . .
C13 C8 C7 117.6(8) . .
C13 C8 H8 121.2 . .
C7 C8 H8 121.2 . .
C10 N9 C13 108.7(8) . .
C10 N9 C14 124.1(13) . .
C13 N9 C14 121.6(11) . .
C1 C10 N9 129.0(12) . .
C1 C10 C11 122.6(7) . .
N9 C10 C11 107.6(8) . .
C4 C11 C10 118.8(8) . .
C4 C11 C12 133.9(8) . .
C10 C11 C12 106.9(6) . .
C13 C12 C5 119.3(8) . .
C13 C12 C11 106.9(6) . .
C5 C12 C11 133.8(8) . .
C8 C13 C12 122.4(7) . .
C8 C13 N9 128.8(8) . .
C12 C13 N9 108.4(7) . .
C10B C1B C2B 115.9(6) . .
C10B C1B H1B 122.0 . .
C2B C1B H1B 122.0 . .
C3B C2B C1B 123.9(7) . .
C3B C2B Br1B 116.5(5) . .
C1B C2B Br1B 119.5(5) . .
C2B C3B C4B 119.1(6) . .
C2B C3B H3B 120.4 . .
C4B C3B H3B 120.4 . .
C11B C4B C3B 118.4(6) . .
C11B C4B H4B 120.8 . .
C3B C4B H4B 120.8 . .
C12B C5B C6B 118.1(6) . .
C12B C5B H5B 121.0 . .
C6B C5B H5B 121.0 . .
C7B C6B C5B 123.2(7) . .
C7B C6B H6B 118.4 . .
C5B C6B H6B 118.4 . .
C6B C7B C8B 118.8(8) . .
C6B C7B H7B 120.6 . .
C8B C7B H7B 120.6 . .
C13B C8B C7B 118.1(7) . .
C13B C8B H8B 121.0 . .
C7B C8B H8B 121.0 . .
C10B N9B C13B 109.2(5) . .
C10B N9B C14 123.4(6) . .
C13B N9B C14 126.7(6) . .
C1B C10B N9B 129.7(7) . .
C1B C10B C11B 122.1(6) . .
N9B C10B C11B 108.0(6) . .
C4B C11B C10B 119.8(6) . .
C4B C11B C12B 133.1(6) . .
C10B C11B C12B 107.0(5) . .
C13B C12B C5B 119.4(7) . .
C13B C12B C11B 107.4(5) . .
C5B C12B C11B 133.0(6) . .
C8B C13B C12B 122.3(6) . .
C8B C13B N9B 129.3(6) . .
C12B C13B N9B 108.1(6) . .
C15 C14 C16 119.7(4) . 3_765
C15 C14 N9 112.7(11) . .
C16 C14 N9 127.5(11) 3_765 .
C15 C14 N9B 122.8(6) . .
C16 C14 N9B 117.4(6) 3_765 .
C14 C15 C16 119.8(5) . .
C14 C15 H15 120.1 . .
C16 C15 H15 120.1 . .
C15 C16 C14 120.4(5) . 3_765
C15 C16 H16 119.8 . .
C14 C16 H16 119.8 3_765 .
Cl1 C17 Cl2 108(2) . .
Cl1 C17 H17A 110.1 . .
Cl2 C17 H17A 110.1 . .
Cl1 C17 H17B 110.1 . .
Cl2 C17 H17B 110.1 . .
H17A C17 H17B 108.4 . .
Cl1B C17B Cl2B 108(2) . .
Cl1B C17B H17C 110.1 . .
Cl2B C17B H17C 110.1 . .
Cl1B C17B H17D 110.1 . .
Cl2B C17B H17D 110.1 . .
H17C C17B H17D 108.4 . .

loop_
_geom_bond_atom_site_label_1
_geom_bond_atom_site_label_2
_geom_bond_distance
_geom_bond_site_symmetry_2
Br1 C2 2.010(9) .
C1 C10 1.375(10) .
C1 C2 1.394(10) .
C1 H1 0.9300 .
C2 C3 1.364(11) .
C3 C4 1.410(12) .
C3 H3 0.9300 .
C4 C11 1.389(10) .
C4 H4 0.9300 .
C5 C12 1.403(10) .
C5 C6 1.495(13) .
C5 H5 0.9300 .
C6 C7 1.268(12) .
C6 H6 0.9300 .
C7 C8 1.501(12) .
C7 H7 0.9300 .
C8 C13 1.378(11) .
C8 H8 0.9300 .
N9 C10 1.387(12) .
N9 C13 1.403(10) .
N9 C14 1.410(15) .
C10 C11 1.417(9) .
C11 C12 1.448(10) .
C12 C13 1.394(10) .
Br1B C2B 1.998(7) .
C1B C10B 1.377(9) .
C1B C2B 1.391(9) .
C1B H1B 0.9300 .
C2B C3B 1.369(10) .
C3B C4B 1.402(11) .
C3B H3B 0.9300 .
C4B C11B 1.390(9) .
C4B H4B 0.9300 .
C5B C12B 1.400(9) .
C5B C6B 1.477(12) .
C5B H5B 0.9300 .
C6B C7B 1.276(11) .
C6B H6B 0.9300 .
C7B C8B 1.516(11) .
C7B H7B 0.9300 .
C8B C13B 1.377(10) .
C8B H8B 0.9300 .
N9B C10B 1.386(9) .
N9B C13B 1.406(8) .
N9B C14 1.467(9) .
C10B C11B 1.412(8) .
C11B C12B 1.444(9) .
C12B C13B 1.393(8) .
C14 C15 1.370(8) .
C14 C16 1.391(8) 3_765
C15 C16 1.385(7) .
C15 H15 0.9300 .
C16 H16 0.9300 .
C17 Cl1 1.59(6) .
C17 Cl2 1.89(7) .
C17 H17A 0.9700 .
C17 H17B 0.9700 .
C17B Cl1B 1.58(6) .
C17B Cl2B 1.89(7) .
C17B H17C 0.9700 .
C17B H17D 0.9700 .

loop_
_geom_torsion_atom_site_label_1
_geom_torsion_atom_site_label_2
_geom_torsion_atom_site_label_3
_geom_torsion_atom_site_label_4
_geom_torsion
_geom_torsion_site_symmetry_1
_geom_torsion_site_symmetry_4
C10 C1 C2 C3 2(8) . .
C10 C1 C2 Br1 180(5) . .
C1 C2 C3 C4 -6(6) . .
Br1 C2 C3 C4 176(3) . .
C2 C3 C4 C11 11(5) . .
C12 C5 C6 C7 4(4) . .
C5 C6 C7 C8 0(4) . .
C6 C7 C8 C13 -4(4) . .
C2 C1 C10 N9 -170(6) . .
C2 C1 C10 C11 -2(9) . .
C13 N9 C10 C1 -178(7) . .
C14 N9 C10 C1 -24(10) . .
C13 N9 C10 C11 12(6) . .
C14 N9 C10 C11 166(3) . .
C3 C4 C11 C10 -11(6) . .
C3 C4 C11 C12 178(4) . .
C1 C10 C11 C4 7(9) . .
N9 C10 C11 C4 177(4) . .
C1 C10 C11 C12 180(6) . .
N9 C10 C11 C12 -9(6) . .
C6 C5 C12 C13 -3(4) . .
C6 C5 C12 C11 178(4) . .
C4 C11 C12 C13 175(5) . .
C10 C11 C12 C13 3(5) . .
C4 C11 C12 C5 -6(8) . .
C10 C11 C12 C5 -178(5) . .
C7 C8 C13 C12 4(5) . .
C7 C8 C13 N9 177(3) . .
C5 C12 C13 C8 -1(5) . .
C11 C12 C13 C8 178(4) . .
C5 C12 C13 N9 -175(3) . .
C11 C12 C13 N9 5(4) . .
C10 N9 C13 C8 176(5) . .
C14 N9 C13 C8 21(5) . .
C10 N9 C13 C12 -11(5) . .
C14 N9 C13 C12 -165(3) . .
C10B C1B C2B C3B -5(4) . .
C10B C1B C2B Br1B 179(3) . .
C1B C2B C3B C4B 9(3) . .
Br1B C2B C3B C4B -174.7(15) . .
C2B C3B C4B C11B -10(3) . .
C12B C5B C6B C7B -1.8(19) . .
C5B C6B C7B C8B 1.8(18) . .
C6B C7B C8B C13B 0.2(19) . .
C2B C1B C10B N9B 176(4) . .
C2B C1B C10B C11B 2(5) . .
C13B N9B C10B C1B 180(4) . .
C14 N9B C10B C1B 9(5) . .
C13B N9B C10B C11B -6(3) . .
C14 N9B C10B C11B -176.7(17) . .
C3B C4B C11B C10B 7(3) . .
C3B C4B C11B C12B -177(2) . .
C1B C10B C11B C4B -3(5) . .
N9B C10B C11B C4B -178(2) . .
C1B C10B C11B C12B 180(3) . .
N9B C10B C11B C12B 5(3) . .
C6B C5B C12B C13B 0(2) . .
C6B C5B C12B C11B 176.5(19) . .
C4B C11B C12B C13B -179(2) . .
C10B C11B C12B C13B -2(3) . .
C4B C11B C12B C5B 4(4) . .
C10B C11B C12B C5B -179(2) . .
C7B C8B C13B C12B -2(3) . .
C7B C8B C13B N9B -174.8(17) . .
C5B C12B C13B C8B 2(3) . .
C11B C12B C13B C8B -175.2(19) . .
C5B C12B C13B N9B 176.2(16) . .
C11B C12B C13B N9B -1(2) . .
C10B N9B C13B C8B 178(3) . .
C14 N9B C13B C8B -12(3) . .
C10B N9B C13B C12B 4(3) . .
C14 N9B C13B C12B 174.9(14) . .
C10 N9 C14 C15 137(4) . .
C13 N9 C14 C15 -72(3) . .
C10 N9 C14 C16 -40(5) . 3_765
C13 N9 C14 C16 111(2) . 3_765
C10B N9B C14 C15 118(2) . .
C13B N9B C14 C15 -51.1(18) . .
C10B N9B C14 C16 -64(3) . 3_765
C13B N9B C14 C16 126.3(15) . 3_765
C16 C14 C15 C16 -0.6(9) 3_765 .
N9 C14 C15 C16 -178.0(9) . .
N9B C14 C15 C16 176.8(7) . .
C14 C15 C16 C14 0.6(9) . 3_765
